data_2208968
loop_
_publ_author_name
'Bond, Andrew D.'

_publ_section_title
;
 3-Ethylpentan-3-ol
;
_journal_coeditor_code OB2014
_journal_issue 5
_journal_name_full 'Acta Crystallographica Section E'
_journal_page_first o2064
_journal_page_last o2065
_journal_paper_doi 10.1107/S1600536806013936
_journal_volume 62
_journal_year 2006
_chemical_formula_iupac 'C7 H16 O'
_chemical_formula_moiety 'C7 H16 O'
_chemical_formula_sum 'C7 H16 O'
_chemical_formula_weight 116.20
_chemical_name_systematic 3-ethyl-3-pentanol
_space_group_IT_number 2
_symmetry_cell_setting triclinic
_symmetry_space_group_name_Hall '-P 1'
_symmetry_space_group_name_H-M 'P -1'
_atom_sites_solution_hydrogens geom
_atom_sites_solution_primary direct
_atom_sites_solution_secondary difmap
_cell_angle_alpha 88.682(3)
_cell_angle_beta 72.512(3)
_cell_angle_gamma 76.904(4)
_cell_formula_units_Z 8
_cell_length_a 10.5552(10)
_cell_length_b 11.2140(9)
_cell_length_c 14.1681(13)
_cell_measurement_reflns_used 5406
_cell_measurement_temperature 150(2)
_cell_measurement_theta_max 25.72
_cell_measurement_theta_min 2.17
_cell_volume 1556.1(2)
_computing_cell_refinement 'SAINT (Bruker, 2003)'
_computing_data_collection 'APEX2 (Bruker Nonius, 2004)'
_computing_data_reduction SAINT
_computing_molecular_graphics SHELXTL
_computing_publication_material SHELXTL
_computing_structure_refinement SHELXTL
_computing_structure_solution 'SHELXTL (Sheldrick, 2000)'
_diffrn_ambient_temperature 150(2)
_diffrn_measured_fraction_theta_full 0.980
_diffrn_measured_fraction_theta_max 0.980
_diffrn_measurement_device_type 'Bruker--Nonius X8APEX-II CCD'
_diffrn_measurement_method '\w and \f'
_diffrn_radiation_monochromator graphite
_diffrn_radiation_source 'fine-focus sealed tube'
_diffrn_radiation_type MoK\a
_diffrn_radiation_wavelength 0.71073
_diffrn_reflns_av_R_equivalents 0.0489
_diffrn_reflns_av_sigmaI/netI 0.0400
_diffrn_reflns_limit_h_max 12
_diffrn_reflns_limit_h_min -12
_diffrn_reflns_limit_k_max 13
_diffrn_reflns_limit_k_min -13
_diffrn_reflns_limit_l_max 16
_diffrn_reflns_limit_l_min -17
_diffrn_reflns_number 35248
_diffrn_reflns_theta_full 25.80
_diffrn_reflns_theta_max 25.80
_diffrn_reflns_theta_min 3.63
_diffrn_standards_number 0
_exptl_absorpt_coefficient_mu 0.063
_exptl_absorpt_correction_T_max 0.975
_exptl_absorpt_correction_T_min 0.693
_exptl_absorpt_correction_type multi-scan
_exptl_absorpt_process_details
;
(SADABS; Sheldrick, 2003); ratio of minimum to maximum apparent
transmission:  0.711045
;
_exptl_crystal_colour colourless
_exptl_crystal_density_diffrn 0.992
_exptl_crystal_density_method 'not measured'
_exptl_crystal_description cylinder
_exptl_crystal_F_000 528
_exptl_crystal_size_max 0.60
_exptl_crystal_size_rad 0.20
_refine_diff_density_max 0.228
_refine_diff_density_min -0.187
_refine_ls_extinction_method none
_refine_ls_goodness_of_fit_ref 1.034
_refine_ls_hydrogen_treatment mixed
_refine_ls_matrix_type full
_refine_ls_number_parameters 305
_refine_ls_number_reflns 5870
_refine_ls_number_restraints 0
_refine_ls_restrained_S_all 1.034
_refine_ls_R_factor_all 0.0657
_refine_ls_R_factor_gt 0.0439
_refine_ls_shift/su_max 0.000
_refine_ls_shift/su_mean 0.000
_refine_ls_structure_factor_coef Fsqd
_refine_ls_weighting_details 'calc w=1/[\s^2^(Fo^2^)+(0.0499P)^2^+0.3995P] where P=(Fo^2^+2Fc^2^)/3'
_refine_ls_weighting_scheme calc
_refine_ls_wR_factor_gt 0.1068
_refine_ls_wR_factor_ref 0.1174
_reflns_number_gt 4402
_reflns_number_total 5870
_reflns_threshold_expression I>2\s(I)
_cod_data_source_file ob2014.cif
_cod_data_source_block I
_cod_depositor_comments
;
The following automatic conversions were performed:
'_geom_bond_publ_flag' value 'N' changed to 'n' according to
'/home/saulius/struct/CIF-dictionaries/cif_core.dic' dictionary named
'cif_core.dic' version 2.4.1 from 2010-06-29 (92
times).

'_geom_angle_publ_flag' value 'N' changed to 'n' according to
'/home/saulius/struct/CIF-dictionaries/cif_core.dic' dictionary named
'cif_core.dic' version 2.4.1 from 2010-06-29 (172
times).

'_geom_torsion_publ_flag' value 'N' changed to 'n' according to
'/home/saulius/struct/CIF-dictionaries/cif_core.dic' dictionary named
'cif_core.dic' version 2.4.1 from 2010-06-29 (36
times).

'_geom_hbond_publ_flag' value 'Y' changed to 'y' according to
'/home/saulius/struct/CIF-dictionaries/cif_core.dic' dictionary named
'cif_core.dic' version 2.4.1 from 2010-06-29 (4 times).

Automatic conversion script
Id: cif_fix_enum 1527 2010-12-29 10:47:43Z saulius 

The following automatic conversions were performed:

'_geom_bond_publ_flag' value 'N' changed to 'n' according to
/home/saulius/struct/CIF-dictionaries/cif_core.dic dictionary named
'cif_core.dic' version 2.4.1 from 2010-06-29 (92
times).

'_geom_angle_publ_flag' value 'N' changed to 'n' according
to /home/saulius/struct/CIF-dictionaries/cif_core.dic dictionary
named 'cif_core.dic' version 2.4.1 from 2010-06-29 (172
times).

'_geom_torsion_publ_flag' value 'N' changed to 'n' according
to /home/saulius/struct/CIF-dictionaries/cif_core.dic dictionary
named 'cif_core.dic' version 2.4.1 from 2010-06-29 (36
times).

'_geom_hbond_publ_flag' value 'Y' changed to 'y' according
to /home/saulius/struct/CIF-dictionaries/cif_core.dic dictionary
named 'cif_core.dic' version 2.4.1 from 2010-06-29 (4 times).

Automatic conversion script
Id: cif_fix_values 1715 2011-07-08 13:25:40Z adriana 
;
_cod_database_code 2208968
_cod_database_fobs_code 2208968

loop_
_symmetry_equiv_pos_as_xyz
'x, y, z'
'-x, -y, -z'

loop_
_atom_site_type_symbol
_atom_site_label
_atom_site_fract_x
_atom_site_fract_y
_atom_site_fract_z
_atom_site_U_iso_or_equiv
_atom_site_adp_type
_atom_site_calc_flag
_atom_site_refinement_flags
_atom_site_occupancy
O O1 0.40289(12) 0.90260(9) 0.77740(7) 0.0315(2) Uani d . 1
H H1 0.488(2) 0.8898(17) 0.7602(14) 0.053(6) Uiso d . 1
C C1 0.34684(14) 0.99578(13) 0.85685(11) 0.0298(3) Uani d . 1
C C11 0.19371(14) 1.02633(14) 0.87228(11) 0.0334(3) Uani d . 1
H H11A 0.1773 1.0547 0.8094 0.040 Uiso calc R 1
H H11B 0.1602 0.9503 0.8877 0.040 Uiso calc R 1
C C12 0.11041(17) 1.12344(17) 0.95413(14) 0.0504(5) Uani d . 1
H H12A 0.0135 1.1369 0.9594 0.076 Uiso calc R 1
H H12B 0.1401 1.2002 0.9385 0.076 Uiso calc R 1
H H12C 0.1241 1.0957 1.0172 0.076 Uiso calc R 1
C C13 0.38380(17) 0.94505(16) 0.94897(12) 0.0428(4) Uani d . 1
H H13A 0.4845 0.9206 0.9317 0.051 Uiso calc R 1
H H13B 0.3518 1.0122 1.0007 0.051 Uiso calc R 1
C C14 0.3269(2) 0.83686(17) 0.99320(13) 0.0529(5) Uani d . 1
H H14A 0.3563 0.8127 1.0516 0.079 Uiso calc R 1
H H14B 0.3606 0.7680 0.9440 0.079 Uiso calc R 1
H H14C 0.2270 0.8599 1.0126 0.079 Uiso calc R 1
C C15 0.41021(17) 1.10562(14) 0.82482(14) 0.0461(4) Uani d . 1
H H15A 0.3728 1.1689 0.8798 0.055 Uiso calc R 1
H H15B 0.5098 1.0790 0.8139 0.055 Uiso calc R 1
C C16 0.38705(19) 1.16378(16) 0.73209(16) 0.0631(6) Uani d . 1
H H16A 0.4306 1.2334 0.7178 0.095 Uiso calc R 1
H H16B 0.2888 1.1924 0.7422 0.095 Uiso calc R 1
H H16C 0.4268 1.1032 0.6762 0.095 Uiso calc R 1
O O2 0.38796(10) 0.65997(10) 0.76864(7) 0.0297(2) Uani d . 1
H H2 0.3789(18) 0.7372(18) 0.7787(13) 0.052(5) Uiso d . 1
C C2 0.29072(13) 0.64111(12) 0.72043(10) 0.0253(3) Uani d . 1
C C21 0.34258(15) 0.50924(13) 0.67860(12) 0.0331(3) Uani d . 1
H H21A 0.3451 0.4544 0.7341 0.040 Uiso calc R 1
H H21B 0.4374 0.4991 0.6346 0.040 Uiso calc R 1
C C22 0.25841(17) 0.46803(15) 0.62060(12) 0.0396(4) Uani d . 1
H H22A 0.2990 0.3825 0.5966 0.059 Uiso calc R 1
H H22B 0.2573 0.5199 0.5641 0.059 Uiso calc R 1
H H22C 0.1648 0.4751 0.6638 0.059 Uiso calc R 1
C C23 0.15020(15) 0.66230(14) 0.79861(11) 0.0322(3) Uani d . 1
H H23A 0.1239 0.7485 0.8245 0.039 Uiso calc R 1
H H23B 0.0828 0.6511 0.7657 0.039 Uiso calc R 1
C C24 0.14012(19) 0.57976(17) 0.88572(12) 0.0484(4) Uani d . 1
H H24A 0.0470 0.6006 0.9314 0.073 Uiso calc R 1
H H24B 0.2044 0.5914 0.9203 0.073 Uiso calc R 1
H H24C 0.1625 0.4940 0.8616 0.073 Uiso calc R 1
C C25 0.28532(15) 0.73408(14) 0.64017(11) 0.0318(3) Uani d . 1
H H25A 0.2180 0.7209 0.6080 0.038 Uiso calc R 1
H H25B 0.2520 0.8175 0.6723 0.038 Uiso calc R 1
C C26 0.42064(18) 0.72830(18) 0.56046(12) 0.0469(4) Uani d . 1
H H26A 0.4080 0.7906 0.5124 0.070 Uiso calc R 1
H H26B 0.4535 0.6469 0.5266 0.070 Uiso calc R 1
H H26C 0.4877 0.7437 0.5910 0.070 Uiso calc R 1
O O3 0.66917(11) 0.58633(9) 0.72772(7) 0.0311(2) Uani d . 1
H H3 0.581(2) 0.5997(17) 0.7388(14) 0.053(6) Uiso d . 1
C C3 0.71170(14) 0.48503(12) 0.78489(10) 0.0265(3) Uani d . 1
C C31 0.66539(15) 0.37452(13) 0.75734(11) 0.0321(3) Uani d . 1
H H31A 0.6916 0.3056 0.7978 0.039 Uiso calc R 1
H H31B 0.5645 0.3956 0.7751 0.039 Uiso calc R 1
C C32 0.72343(18) 0.33130(15) 0.64872(12) 0.0417(4) Uani d . 1
H H32A 0.6879 0.2610 0.6378 0.063 Uiso calc R 1
H H32B 0.8232 0.3070 0.6306 0.063 Uiso calc R 1
H H32C 0.6965 0.3980 0.6077 0.063 Uiso calc R 1
C C33 0.86688(14) 0.46344(13) 0.75528(11) 0.0307(3) Uani d . 1
H H33A 0.9041 0.4479 0.6826 0.037 Uiso calc R 1
H H33B 0.8906 0.5392 0.7718 0.037 Uiso calc R 1
C C34 0.93606(16) 0.35711(15) 0.80487(13) 0.0437(4) Uani d . 1
H H34A 1.0350 0.3494 0.7819 0.066 Uiso calc R 1
H H34B 0.9154 0.2810 0.7877 0.066 Uiso calc R 1
H H34C 0.9022 0.3726 0.8769 0.066 Uiso calc R 1
C C35 0.64336(16) 0.51971(14) 0.89532(11) 0.0362(4) Uani d . 1
H H35A 0.5432 0.5391 0.9082 0.043 Uiso calc R 1
H H35B 0.6671 0.4473 0.9333 0.043 Uiso calc R 1
C C36 0.6810(2) 0.62704(17) 0.93451(13) 0.0518(5) Uani d . 1
H H36A 0.6319 0.6423 1.0053 0.078 Uiso calc R 1
H H36B 0.6560 0.7001 0.8988 0.078 Uiso calc R 1
H H36C 0.7795 0.6081 0.9247 0.078 Uiso calc R 1
O O4 0.68743(11) 0.82986(10) 0.70223(8) 0.0378(3) Uani d . 1
H H4 0.7007(18) 0.7555(18) 0.7003(13) 0.047(5) Uiso d . 1
C C4 0.78629(14) 0.87387(12) 0.62269(11) 0.0292(3) Uani d . 1
C C41 0.92051(14) 0.77709(12) 0.59159(11) 0.0301(3) Uani d . 1
H H41A 0.9924 0.8160 0.5502 0.036 Uiso calc R 1
H H41B 0.9458 0.7505 0.6519 0.036 Uiso calc R 1
C C42 0.92080(17) 0.66394(14) 0.53459(12) 0.0396(4) Uani d . 1
H H42A 1.0110 0.6078 0.5188 0.059 Uiso calc R 1
H H42B 0.8998 0.6882 0.4731 0.059 Uiso calc R 1
H H42C 0.8518 0.6229 0.5751 0.059 Uiso calc R 1
C C43 0.72389(16) 0.90298(15) 0.53814(13) 0.0425(4) Uani d . 1
H H43A 0.6372 0.9655 0.5631 0.051 Uiso calc R 1
H H43B 0.7014 0.8279 0.5188 0.051 Uiso calc R 1
C C44 0.8139(2) 0.94965(18) 0.44555(14) 0.0573(5) Uani d . 1
H H44A 0.7659 0.9651 0.3955 0.086 Uiso calc R 1
H H44B 0.8994 0.8878 0.4189 0.086 Uiso calc R 1
H H44C 0.8342 1.0259 0.4629 0.086 Uiso calc R 1
C C45 0.80438(17) 0.99005(14) 0.66552(13) 0.0424(4) Uani d . 1
H H45A 0.8663 1.0269 0.6122 0.051 Uiso calc R 1
H H45B 0.7147 1.0492 0.6864 0.051 Uiso calc R 1
C C46 0.8607(2) 0.97319(19) 0.75291(14) 0.0628(6) Uani d . 1
H H46A 0.8679 1.0527 0.7753 0.094 Uiso calc R 1
H H46B 0.9513 0.9174 0.7327 0.094 Uiso calc R 1
H H46C 0.7994 0.9386 0.8071 0.094 Uiso calc R 1

loop_
_atom_site_aniso_label
_atom_site_aniso_U_11
_atom_site_aniso_U_22
_atom_site_aniso_U_33
_atom_site_aniso_U_12
_atom_site_aniso_U_13
_atom_site_aniso_U_23
O1 0.0303(6) 0.0278(5) 0.0322(6) -0.0060(4) -0.0034(5) -0.0066(4)
C1 0.0257(8) 0.0273(7) 0.0327(8) -0.0057(6) -0.0029(6) -0.0092(6)
C11 0.0265(8) 0.0367(8) 0.0351(8) -0.0081(6) -0.0062(6) 0.0022(7)
C12 0.0323(9) 0.0503(10) 0.0532(11) 0.0023(8) 0.0014(8) -0.0036(9)
C13 0.0316(9) 0.0560(10) 0.0388(9) -0.0024(7) -0.0123(7) -0.0141(8)
C14 0.0586(12) 0.0625(12) 0.0329(9) -0.0048(9) -0.0140(8) 0.0081(8)
C15 0.0339(9) 0.0324(9) 0.0615(11) -0.0121(7) 0.0057(8) -0.0159(8)
C16 0.0469(11) 0.0330(9) 0.0889(15) -0.0095(8) 0.0091(10) 0.0136(9)
O2 0.0303(6) 0.0266(6) 0.0365(6) -0.0073(4) -0.0155(5) -0.0004(4)
C2 0.0221(7) 0.0272(7) 0.0283(7) -0.0067(6) -0.0092(6) 0.0002(6)
C21 0.0305(8) 0.0300(8) 0.0392(8) -0.0061(6) -0.0113(7) -0.0039(7)
C22 0.0408(9) 0.0403(9) 0.0402(9) -0.0140(7) -0.0119(7) -0.0067(7)
C23 0.0293(8) 0.0365(8) 0.0312(8) -0.0106(6) -0.0074(6) 0.0003(6)
C24 0.0531(11) 0.0619(11) 0.0336(9) -0.0272(9) -0.0084(8) 0.0094(8)
C25 0.0321(8) 0.0344(8) 0.0316(8) -0.0114(6) -0.0113(6) 0.0052(6)
C26 0.0466(10) 0.0655(11) 0.0328(9) -0.0287(9) -0.0071(8) 0.0088(8)
O3 0.0265(6) 0.0279(5) 0.0344(6) -0.0045(4) -0.0046(5) 0.0107(4)
C3 0.0245(7) 0.0266(7) 0.0252(7) -0.0050(6) -0.0039(6) 0.0073(6)
C31 0.0306(8) 0.0309(8) 0.0356(8) -0.0100(6) -0.0099(7) 0.0114(6)
C32 0.0524(10) 0.0349(8) 0.0397(9) -0.0107(7) -0.0162(8) 0.0016(7)
C33 0.0256(8) 0.0328(8) 0.0307(8) -0.0063(6) -0.0044(6) 0.0037(6)
C34 0.0319(9) 0.0479(10) 0.0489(10) -0.0026(7) -0.0140(8) 0.0098(8)
C35 0.0311(8) 0.0421(9) 0.0282(8) -0.0041(7) -0.0019(6) 0.0037(7)
C36 0.0572(12) 0.0521(11) 0.0401(10) -0.0042(9) -0.0112(8) -0.0102(8)
O4 0.0337(6) 0.0272(6) 0.0410(6) -0.0097(5) 0.0077(5) 0.0038(5)
C4 0.0233(7) 0.0255(7) 0.0328(8) -0.0071(6) 0.0010(6) 0.0051(6)
C41 0.0267(8) 0.0292(7) 0.0293(7) -0.0037(6) -0.0030(6) 0.0014(6)
C42 0.0426(9) 0.0313(8) 0.0345(8) -0.0083(7) 0.0037(7) -0.0012(7)
C43 0.0307(9) 0.0434(9) 0.0524(10) -0.0089(7) -0.0120(8) 0.0162(8)
C44 0.0568(12) 0.0668(12) 0.0525(11) -0.0205(10) -0.0204(9) 0.0312(10)
C45 0.0359(9) 0.0276(8) 0.0511(10) -0.0082(7) 0.0063(8) -0.0041(7)
C46 0.0765(14) 0.0613(12) 0.0489(11) -0.0292(11) -0.0046(10) -0.0210(10)

loop_
_atom_type_symbol
_atom_type_description
_atom_type_scat_dispersion_real
_atom_type_scat_dispersion_imag
_atom_type_scat_source
C C 0.0033 0.0016 'International Tables Vol C Tables 4.2.6.8 and 6.1.1.4'
H H 0.0000 0.0000 'International Tables Vol C Tables 4.2.6.8 and 6.1.1.4'
O O 0.0106 0.0060 'International Tables Vol C Tables 4.2.6.8 and 6.1.1.4'

loop_
_geom_angle_atom_site_label_1
_geom_angle_atom_site_label_2
_geom_angle_atom_site_label_3
_geom_angle
_geom_angle_publ_flag
C1 O1 H1 108.7(13) n
O1 C1 C11 104.77(11) n
O1 C1 C15 108.55(12) n
C11 C1 C15 112.51(13) n
O1 C1 C13 109.24(12) n
C11 C1 C13 112.74(12) n
C15 C1 C13 108.86(13) n
C12 C11 C1 114.86(13) n
C12 C11 H11A 108.6 n
C1 C11 H11A 108.6 n
C12 C11 H11B 108.6 n
C1 C11 H11B 108.6 n
H11A C11 H11B 107.5 n
C11 C12 H12A 109.5 n
C11 C12 H12B 109.5 n
H12A C12 H12B 109.5 n
C11 C12 H12C 109.5 n
H12A C12 H12C 109.5 n
H12B C12 H12C 109.5 n
C14 C13 C1 116.52(13) n
C14 C13 H13A 108.2 n
C1 C13 H13A 108.2 n
C14 C13 H13B 108.2 n
C1 C13 H13B 108.2 n
H13A C13 H13B 107.3 n
C13 C14 H14A 109.5 n
C13 C14 H14B 109.5 n
H14A C14 H14B 109.5 n
C13 C14 H14C 109.5 n
H14A C14 H14C 109.5 n
H14B C14 H14C 109.5 n
C16 C15 C1 115.38(15) n
C16 C15 H15A 108.4 n
C1 C15 H15A 108.4 n
C16 C15 H15B 108.4 n
C1 C15 H15B 108.4 n
H15A C15 H15B 107.5 n
C15 C16 H16A 109.5 n
C15 C16 H16B 109.5 n
H16A C16 H16B 109.5 n
C15 C16 H16C 109.5 n
H16A C16 H16C 109.5 n
H16B C16 H16C 109.5 n
C2 O2 H2 109.7(12) n
O2 C2 C21 105.01(11) n
O2 C2 C25 109.17(11) n
C21 C2 C25 112.82(12) n
O2 C2 C23 108.01(11) n
C21 C2 C23 112.38(12) n
C25 C2 C23 109.24(11) n
C2 C21 C22 115.05(12) n
C2 C21 H21A 108.5 n
C22 C21 H21A 108.5 n
C2 C21 H21B 108.5 n
C22 C21 H21B 108.5 n
H21A C21 H21B 107.5 n
C21 C22 H22A 109.5 n
C21 C22 H22B 109.5 n
H22A C22 H22B 109.5 n
C21 C22 H22C 109.5 n
H22A C22 H22C 109.5 n
H22B C22 H22C 109.5 n
C24 C23 C2 115.67(13) n
C24 C23 H23A 108.4 n
C2 C23 H23A 108.4 n
C24 C23 H23B 108.4 n
C2 C23 H23B 108.4 n
H23A C23 H23B 107.4 n
C23 C24 H24A 109.5 n
C23 C24 H24B 109.5 n
H24A C24 H24B 109.5 n
C23 C24 H24C 109.5 n
H24A C24 H24C 109.5 n
H24B C24 H24C 109.5 n
C26 C25 C2 114.90(13) n
C26 C25 H25A 108.5 n
C2 C25 H25A 108.5 n
C26 C25 H25B 108.5 n
C2 C25 H25B 108.5 n
H25A C25 H25B 107.5 n
C25 C26 H26A 109.5 n
C25 C26 H26B 109.5 n
H26A C26 H26B 109.5 n
C25 C26 H26C 109.5 n
H26A C26 H26C 109.5 n
H26B C26 H26C 109.5 n
C3 O3 H3 109.1(12) n
O3 C3 C33 105.04(10) n
O3 C3 C31 108.10(11) n
C33 C3 C31 112.32(12) n
O3 C3 C35 109.22(11) n
C33 C3 C35 112.66(12) n
C31 C3 C35 109.31(11) n
C32 C31 C3 115.09(12) n
C32 C31 H31A 108.5 n
C3 C31 H31A 108.5 n
C32 C31 H31B 108.5 n
C3 C31 H31B 108.5 n
H31A C31 H31B 107.5 n
C31 C32 H32A 109.5 n
C31 C32 H32B 109.5 n
H32A C32 H32B 109.5 n
C31 C32 H32C 109.5 n
H32A C32 H32C 109.5 n
H32B C32 H32C 109.5 n
C34 C33 C3 114.61(12) n
C34 C33 H33A 108.6 n
C3 C33 H33A 108.6 n
C34 C33 H33B 108.6 n
C3 C33 H33B 108.6 n
H33A C33 H33B 107.6 n
C33 C34 H34A 109.5 n
C33 C34 H34B 109.5 n
H34A C34 H34B 109.5 n
C33 C34 H34C 109.5 n
H34A C34 H34C 109.5 n
H34B C34 H34C 109.5 n
C36 C35 C3 115.64(13) n
C36 C35 H35A 108.4 n
C3 C35 H35A 108.4 n
C36 C35 H35B 108.4 n
C3 C35 H35B 108.4 n
H35A C35 H35B 107.4 n
C35 C36 H36A 109.5 n
C35 C36 H36B 109.5 n
H36A C36 H36B 109.5 n
C35 C36 H36C 109.5 n
H36A C36 H36C 109.5 n
H36B C36 H36C 109.5 n
C4 O4 H4 112.5(13) n
O4 C4 C45 105.39(11) n
O4 C4 C41 109.70(11) n
C45 C4 C41 111.04(12) n
O4 C4 C43 107.13(12) n
C45 C4 C43 110.84(12) n
C41 C4 C43 112.41(12) n
C42 C41 C4 116.06(13) n
C42 C41 H41A 108.3 n
C4 C41 H41A 108.3 n
C42 C41 H41B 108.3 n
C4 C41 H41B 108.3 n
H41A C41 H41B 107.4 n
C41 C42 H42A 109.5 n
C41 C42 H42B 109.5 n
H42A C42 H42B 109.5 n
C41 C42 H42C 109.5 n
H42A C42 H42C 109.5 n
H42B C42 H42C 109.5 n
C4 C43 C44 115.36(13) n
C4 C43 H43A 108.4 n
C44 C43 H43A 108.4 n
C4 C43 H43B 108.4 n
C44 C43 H43B 108.4 n
H43A C43 H43B 107.5 n
C43 C44 H44A 109.5 n
C43 C44 H44B 109.5 n
H44A C44 H44B 109.5 n
C43 C44 H44C 109.5 n
H44A C44 H44C 109.5 n
H44B C44 H44C 109.5 n
C46 C45 C4 115.63(14) n
C46 C45 H45A 108.4 n
C4 C45 H45A 108.4 n
C46 C45 H45B 108.4 n
C4 C45 H45B 108.4 n
H45A C45 H45B 107.4 n
C45 C46 H46A 109.5 n
C45 C46 H46B 109.5 n
H46A C46 H46B 109.5 n
C45 C46 H46C 109.5 n
H46A C46 H46C 109.5 n
H46B C46 H46C 109.5 n

loop_
_geom_bond_atom_site_label_1
_geom_bond_atom_site_label_2
_geom_bond_distance
_geom_bond_publ_flag
O1 C1 1.4431(17) n
O1 H1 0.84(2) n
C1 C11 1.523(2) n
C1 C15 1.528(2) n
C1 C13 1.533(2) n
C11 C12 1.522(2) n
C11 H11A 0.990 n
C11 H11B 0.990 n
C12 H12A 0.980 n
C12 H12B 0.980 n
C12 H12C 0.980 n
C13 C14 1.515(3) n
C13 H13A 0.990 n
C13 H13B 0.990 n
C14 H14A 0.980 n
C14 H14B 0.980 n
C14 H14C 0.980 n
C15 C16 1.514(3) n
C15 H15A 0.990 n
C15 H15B 0.990 n
C16 H16A 0.980 n
C16 H16B 0.980 n
C16 H16C 0.980 n
O2 C2 1.4460(16) n
O2 H2 0.86(2) n
C2 C21 1.5220(19) n
C2 C25 1.5300(19) n
C2 C23 1.5324(19) n
C21 C22 1.523(2) n
C21 H21A 0.990 n
C21 H21B 0.990 n
C22 H22A 0.980 n
C22 H22B 0.980 n
C22 H22C 0.980 n
C23 C24 1.518(2) n
C23 H23A 0.990 n
C23 H23B 0.990 n
C24 H24A 0.980 n
C24 H24B 0.980 n
C24 H24C 0.980 n
C25 C26 1.520(2) n
C25 H25A 0.990 n
C25 H25B 0.990 n
C26 H26A 0.980 n
C26 H26B 0.980 n
C26 H26C 0.980 n
O3 C3 1.4468(16) n
O3 H3 0.87(2) n
C3 C33 1.5262(19) n
C3 C31 1.529(2) n
C3 C35 1.530(2) n
C31 C32 1.520(2) n
C31 H31A 0.990 n
C31 H31B 0.990 n
C32 H32A 0.980 n
C32 H32B 0.980 n
C32 H32C 0.980 n
C33 C34 1.524(2) n
C33 H33A 0.990 n
C33 H33B 0.990 n
C34 H34A 0.980 n
C34 H34B 0.980 n
C34 H34C 0.980 n
C35 C36 1.515(2) n
C35 H35A 0.990 n
C35 H35B 0.990 n
C36 H36A 0.980 n
C36 H36B 0.980 n
C36 H36C 0.980 n
O4 C4 1.4503(16) n
O4 H4 0.81(2) n
C4 C45 1.523(2) n
C4 C41 1.5262(19) n
C4 C43 1.528(2) n
C41 C42 1.519(2) n
C41 H41A 0.990 n
C41 H41B 0.990 n
C42 H42A 0.980 n
C42 H42B 0.980 n
C42 H42C 0.980 n
C43 C44 1.531(2) n
C43 H43A 0.990 n
C43 H43B 0.990 n
C44 H44A 0.980 n
C44 H44B 0.980 n
C44 H44C 0.980 n
C45 C46 1.518(3) n
C45 H45A 0.990 n
C45 H45B 0.990 n
C46 H46A 0.980 n
C46 H46B 0.980 n
C46 H46C 0.980 n

loop_
_geom_hbond_atom_site_label_D
_geom_hbond_atom_site_label_H
_geom_hbond_atom_site_label_A
_geom_hbond_distance_DH
_geom_hbond_distance_HA
_geom_hbond_distance_DA
_geom_hbond_angle_DHA
_geom_hbond_publ_flag
O1 H1 O4 0.84(2) 1.98(2) 2.7977(16) 167.7(18) y
O2 H2 O1 0.86(2) 1.93(2) 2.7686(14) 165.8(17) y
O3 H3 O2 0.87(2) 1.92(2) 2.7759(15) 169.4(18) y
O4 H4 O3 0.81(2) 2.01(2) 2.7888(15) 160.5(18) y

loop_
_geom_torsion_atom_site_label_1
_geom_torsion_atom_site_label_2
_geom_torsion_atom_site_label_3
_geom_torsion_atom_site_label_4
_geom_torsion
_geom_torsion_publ_flag
O1 C1 C11 C12 179.62(12) n
C15 C1 C11 C12 -62.65(18) n
C13 C1 C11 C12 60.93(17) n
O1 C1 C13 C14 -62.97(17) n
C11 C1 C13 C14 53.08(18) n
C15 C1 C13 C14 178.65(14) n
O1 C1 C15 C16 59.15(17) n
C11 C1 C15 C16 -56.33(18) n
C13 C1 C15 C16 177.96(13) n
O2 C2 C21 C22 -178.14(12) n
C25 C2 C21 C22 -59.35(17) n
C23 C2 C21 C22 64.69(17) n
O2 C2 C23 C24 -59.26(16) n
C21 C2 C23 C24 56.11(17) n
C25 C2 C23 C24 -177.89(13) n
O2 C2 C25 C26 58.77(16) n
C21 C2 C25 C26 -57.57(17) n
C23 C2 C25 C26 176.67(13) n
O3 C3 C31 C32 60.06(16) n
C33 C3 C31 C32 -55.35(16) n
C35 C3 C31 C32 178.84(13) n
O3 C3 C33 C34 -178.48(12) n
C31 C3 C33 C34 -61.23(17) n
C35 C3 C33 C34 62.74(17) n
O3 C3 C35 C36 -62.85(17) n
C33 C3 C35 C36 53.46(17) n
C31 C3 C35 C36 179.07(13) n
O4 C4 C41 C42 72.21(16) n
C45 C4 C41 C42 -171.70(12) n
C43 C4 C41 C42 -46.88(16) n
O4 C4 C43 C44 -179.22(14) n
C45 C4 C43 C44 66.29(18) n
C41 C4 C43 C44 -58.64(18) n
O4 C4 C45 C46 62.17(17) n
C41 C4 C45 C46 -56.55(18) n
C43 C4 C45 C46 177.75(14) n

loop_
_cod_related_entry_id
_cod_related_entry_database
_cod_related_entry_code
1 ChemSpider 11210
